data_1554888
loop_
_publ_author_name
'Xiao, Jun-An'
'Li, Yu-Chun'
'Cheng, Xiu-Liang'
'Chen, Wen-Qiang'
'Cui, Jian-Guo'
'Huang, Yan-Min'
'Huang, Jun'
'Xiao, Qi'
'Su, Wei'
'Yang, Hua'

_publ_section_title
;
 Selenocyanobenziodoxolone: a practical electrophilic selenocyanation
 reagent and its application for solid-state synthesis of \a-carbonyl
 selenocyanates
;
_journal_issue 12
_journal_name_full 'Organic Chemistry Frontiers'
_journal_page_first 1967
_journal_paper_doi 10.1039/C9QO00358D
_journal_volume 6
_journal_year 2019
_chemical_formula_sum 'C3.33 H3 N0.33 O0.33 Se0.33'
_chemical_formula_weight 79.38
_space_group_IT_number 14
_space_group_name_Hall '-P 2ybc'
_space_group_name_H-M_alt 'P 1 21/c 1'
_symmetry_cell_setting monoclinic
_symmetry_space_group_name_H-M 'P 1 21/c 1'
_atom_sites_solution_hydrogens geom
_atom_sites_solution_primary direct
_atom_sites_solution_secondary difmap
_audit_creation_method SHELXL-97
_audit_update_record
;
2019-02-23 deposited with the CCDC.	2019-04-15 downloaded from the CCDC.
;
_cell_angle_alpha 90.00
_cell_angle_beta 98.574(2)
_cell_angle_gamma 90.00
_cell_formula_units_Z 12
_cell_length_a 5.4632(4)
_cell_length_b 16.8139(11)
_cell_length_c 10.7302(7)
_cell_measurement_reflns_used 2238
_cell_measurement_temperature 293(2)
_cell_measurement_theta_max 27.52
_cell_measurement_theta_min 3.09
_cell_volume 974.64(12)
_computing_structure_refinement 'SHELXL-97 (Sheldrick, 1997)'
_computing_structure_solution 'SHELXS-97 (Sheldrick, 1990)'
_diffrn_ambient_temperature 293(2)
_diffrn_measured_fraction_theta_full 0.999
_diffrn_measured_fraction_theta_max 0.999
_diffrn_measurement_device_type 'CCD area detector'
_diffrn_measurement_method 'phi and omega scans'
_diffrn_radiation_monochromator graphite
_diffrn_radiation_source 'fine-focus sealed tube'
_diffrn_radiation_type MoK\a
_diffrn_radiation_wavelength 0.71073
_diffrn_reflns_av_R_equivalents 0.0652
_diffrn_reflns_av_sigmaI/netI 0.0452
_diffrn_reflns_limit_h_max 7
_diffrn_reflns_limit_h_min -7
_diffrn_reflns_limit_k_max 21
_diffrn_reflns_limit_k_min -21
_diffrn_reflns_limit_l_max 13
_diffrn_reflns_limit_l_min -13
_diffrn_reflns_number 16605
_diffrn_reflns_theta_full 27.52
_diffrn_reflns_theta_max 27.52
_diffrn_reflns_theta_min 3.09
_exptl_absorpt_coefficient_mu 3.810
_exptl_crystal_colour COLORLESS
_exptl_crystal_density_diffrn 1.623
_exptl_crystal_density_method 'not measured'
_exptl_crystal_description BAR
_exptl_crystal_F_000 472
_exptl_crystal_size_max 0.3
_exptl_crystal_size_mid 0.2
_exptl_crystal_size_min 0.2
_refine_diff_density_max 0.285
_refine_diff_density_min -0.267
_refine_diff_density_rms 0.068
_refine_ls_extinction_method none
_refine_ls_goodness_of_fit_ref 1.026
_refine_ls_hydrogen_treatment mixed
_refine_ls_matrix_type full
_refine_ls_number_parameters 118
_refine_ls_number_reflns 2238
_refine_ls_number_restraints 0
_refine_ls_restrained_S_all 1.026
_refine_ls_R_factor_all 0.0768
_refine_ls_R_factor_gt 0.0387
_refine_ls_shift/su_max 0.000
_refine_ls_shift/su_mean 0.000
_refine_ls_structure_factor_coef Fsqd
_refine_ls_weighting_details 'calc w=1/[\s^2^(Fo^2^)+(0.0371P)^2^+0.3263P] where P=(Fo^2^+2Fc^2^)/3'
_refine_ls_weighting_scheme calc
_refine_ls_wR_factor_gt 0.0749
_refine_ls_wR_factor_ref 0.0859
_reflns_number_gt 1520
_reflns_number_total 2238
_reflns_threshold_expression >2sigma(I)
_cod_data_source_file c9qo00358d4.cif
_cod_data_source_block ja
_cod_depositor_comments
;
The following automatic conversions were performed:

data item '_symmetry_cell_setting' value 'Monoclinic' was changed to
'monoclinic' in accordance with the
/home/saulius/struct/COD-crude-data/automatic-downloads/DataCite-retrospective/RSC/depositions/lib/dictionaries/cif_core.dic
dictionary named 'cif_core.dic' version 2.4.2 last updated on
2011-04-26.

Automatic conversion script
Id: cif_fix_values 6909 2019-04-08 15:41:33Z antanas 
;
_cod_original_cell_volume 974.64(11)
_cod_original_sg_symbol_H-M P2(1)/c
_cod_database_code 1554888

loop_
_symmetry_equiv_pos_as_xyz
'x, y, z'
'-x, y+1/2, -z+1/2'
'-x, -y, -z'
'x, -y-1/2, z-1/2'

loop_
_atom_site_label
_atom_site_type_symbol
_atom_site_fract_x
_atom_site_fract_y
_atom_site_fract_z
_atom_site_U_iso_or_equiv
_atom_site_adp_type
_atom_site_occupancy
_atom_site_symmetry_multiplicity
_atom_site_calc_flag
_atom_site_refinement_flags
Se1 Se 0.47487(6) 0.41242(2) 0.87067(3) 0.05119(15) Uani 1 1 d .
C10 C 0.4506(6) 0.59583(17) 0.6047(3) 0.0394(7) Uani 1 1 d .
C9 C 0.4062(5) 0.52762(19) 0.6855(3) 0.0418(7) Uani 1 1 d .
O1 O 0.2082(4) 0.49226(14) 0.6730(2) 0.0631(7) Uani 1 1 d .
C8 C 0.7611(7) 0.39648(19) 0.9825(3) 0.0534(9) Uani 1 1 d .
C7 C 0.6092(5) 0.50118(18) 0.7853(3) 0.0453(8) Uani 1 1 d .
H7A H 0.6586 0.5441 0.8442 0.054 Uiso 1 1 calc R
H7B H 0.7522 0.4843 0.7483 0.054 Uiso 1 1 calc R
C6 C 0.7017(6) 0.70381(19) 0.5525(3) 0.0502(8) Uani 1 1 d .
H6A H 0.8454 0.7341 0.5687 0.060 Uiso 1 1 calc R
C5 C 0.3076(6) 0.67878(19) 0.4246(3) 0.0432(7) Uani 1 1 d .
C4 C 0.6675(5) 0.64097(19) 0.6291(3) 0.0442(8) Uani 1 1 d .
H4A H 0.7878 0.6284 0.6970 0.053 Uiso 1 1 calc R
C3 C 0.2735(5) 0.61569(19) 0.5025(3) 0.0412(7) Uani 1 1 d .
H3A H 0.1289 0.5858 0.4864 0.049 Uiso 1 1 calc R
C2 C 0.5244(6) 0.72258(19) 0.4512(3) 0.0471(8) Uani 1 1 d .
H2A H 0.5507 0.7654 0.3998 0.057 Uiso 1 1 calc R
C1 C 0.1156(6) 0.7009(2) 0.3141(3) 0.0567(9) Uani 1 1 d .
H1A H -0.0232 0.6656 0.3102 0.085 Uiso 1 1 calc R
H1B H 0.1862 0.6968 0.2376 0.085 Uiso 1 1 calc R
H1C H 0.0617 0.7546 0.3241 0.085 Uiso 1 1 calc R
N1 N 0.9356(7) 0.3849(2) 1.0527(3) 0.0791(10) Uani 1 1 d .

loop_
_atom_site_aniso_label
_atom_site_aniso_U_11
_atom_site_aniso_U_22
_atom_site_aniso_U_33
_atom_site_aniso_U_23
_atom_site_aniso_U_13
_atom_site_aniso_U_12
Se1 0.0454(2) 0.0578(2) 0.0477(2) 0.00499(16) -0.00203(14) -0.00980(16)
C10 0.0347(15) 0.0429(19) 0.0390(16) -0.0061(14) -0.0002(12) 0.0029(13)
C9 0.0345(17) 0.052(2) 0.0360(17) -0.0045(14) -0.0028(13) -0.0007(14)
O1 0.0429(13) 0.0702(17) 0.0698(16) 0.0135(13) -0.0127(11) -0.0161(12)
C8 0.063(2) 0.048(2) 0.0449(19) 0.0044(15) -0.0036(18) -0.0121(16)
C7 0.0422(17) 0.050(2) 0.0422(17) 0.0008(15) 0.0001(14) -0.0047(14)
C6 0.0417(18) 0.050(2) 0.056(2) -0.0014(16) -0.0032(15) -0.0062(15)
C5 0.0432(17) 0.049(2) 0.0345(16) -0.0064(14) -0.0033(13) 0.0106(14)
C4 0.0362(17) 0.051(2) 0.0420(18) -0.0004(15) -0.0057(13) -0.0003(14)
C3 0.0319(16) 0.0475(18) 0.0423(17) -0.0095(15) -0.0007(13) 0.0021(13)
C2 0.0500(19) 0.047(2) 0.0436(19) 0.0014(15) 0.0043(15) 0.0058(15)
C1 0.054(2) 0.063(2) 0.0472(19) -0.0003(17) -0.0126(16) 0.0135(17)
N1 0.081(2) 0.070(2) 0.074(2) 0.0198(18) -0.027(2) -0.0227(18)

loop_
_atom_type_symbol
_atom_type_description
_atom_type_scat_dispersion_real
_atom_type_scat_dispersion_imag
_atom_type_scat_source
C C 0.0033 0.0016 'International Tables Vol C Tables 4.2.6.8 and 6.1.1.4'
H H 0.0000 0.0000 'International Tables Vol C Tables 4.2.6.8 and 6.1.1.4'
N N 0.0061 0.0033 'International Tables Vol C Tables 4.2.6.8 and 6.1.1.4'
O O 0.0106 0.0060 'International Tables Vol C Tables 4.2.6.8 and 6.1.1.4'
Se Se -0.0929 2.2259 'International Tables Vol C Tables 4.2.6.8 and 6.1.1.4'

loop_
_geom_angle_atom_site_label_1
_geom_angle_atom_site_label_2
_geom_angle_atom_site_label_3
_geom_angle
C8 Se1 C7 94.30(13)
C3 C10 C4 119.2(3)
C3 C10 C9 119.5(3)
C4 C10 C9 121.3(3)
O1 C9 C10 122.1(3)
O1 C9 C7 119.0(3)
C10 C9 C7 118.9(3)
N1 C8 Se1 178.3(3)
C9 C7 Se1 105.9(2)
C9 C7 H7A 110.6
Se1 C7 H7A 110.6
C9 C7 H7B 110.6
Se1 C7 H7B 110.6
H7A C7 H7B 108.7
C4 C6 C2 120.4(3)
C4 C6 H6A 119.8
C2 C6 H6A 119.8
C2 C5 C3 118.1(3)
C2 C5 C1 120.2(3)
C3 C5 C1 121.7(3)
C6 C4 C10 119.6(3)
C6 C4 H4A 120.2
C10 C4 H4A 120.2
C5 C3 C10 121.4(3)
C5 C3 H3A 119.3
C10 C3 H3A 119.3
C5 C2 C6 121.2(3)
C5 C2 H2A 119.4
C6 C2 H2A 119.4
C5 C1 H1A 109.5
C5 C1 H1B 109.5
H1A C1 H1B 109.5
C5 C1 H1C 109.5
H1A C1 H1C 109.5
H1B C1 H1C 109.5

loop_
_geom_bond_atom_site_label_1
_geom_bond_atom_site_label_2
_geom_bond_distance
Se1 C8 1.843(4)
Se1 C7 1.950(3)
C10 C3 1.391(4)
C10 C4 1.398(4)
C10 C9 1.479(4)
C9 O1 1.224(3)
C9 C7 1.490(4)
C8 N1 1.140(4)
C7 H7A 0.9700
C7 H7B 0.9700
C6 C4 1.369(4)
C6 C2 1.380(4)
C6 H6A 0.9300
C5 C2 1.388(4)
C5 C3 1.381(4)
C5 C1 1.508(4)
C4 H4A 0.9300
C3 H3A 0.9300
C2 H2A 0.9300
C1 H1A 0.9600
C1 H1B 0.9600
C1 H1C 0.9600

loop_
_geom_torsion_atom_site_label_1
_geom_torsion_atom_site_label_2
_geom_torsion_atom_site_label_3
_geom_torsion_atom_site_label_4
_geom_torsion
C3 C10 C9 O1 -7.1(4)
C4 C10 C9 O1 172.8(3)
C3 C10 C9 C7 173.0(3)
C4 C10 C9 C7 -7.1(4)
C7 Se1 C8 N1 -172(13)
O1 C9 C7 Se1 -0.9(4)
C10 C9 C7 Se1 179.1(2)
C8 Se1 C7 C9 -179.7(2)
C2 C6 C4 C10 -0.3(5)
C3 C10 C4 C6 0.1(4)
C9 C10 C4 C6 -179.8(3)
C2 C5 C3 C10 -0.3(4)
C1 C5 C3 C10 -179.6(3)
C4 C10 C3 C5 0.2(4)
C9 C10 C3 C5 -179.9(3)
C3 C5 C2 C6 0.1(4)
C1 C5 C2 C6 179.4(3)
C4 C6 C2 C5 0.2(5)
